data_7241586
loop_
_publ_author_name
'Wang, Zhihan'
'Flores, Quinton'
'Guo, Hongye'
'Trevizo, Raquel'
'Zhang, Xiaochan'
'Wang, Shihan'

_publ_section_title
;
 Crystal engineering construction of caffeic acid derivatives with
 potential applications in pharmaceuticals and degradable polymeric
 materials
;
_journal_issue 45
_journal_name_full CrystEngComm
_journal_page_first 7847
_journal_page_last 7857
_journal_paper_doi 10.1039/D0CE01403F
_journal_volume 22
_journal_year 2020
_chemical_formula_moiety 'C9 H8 O4'
_chemical_formula_sum 'C9 H8 O4'
_chemical_formula_weight 180.15
_space_group_crystal_system monoclinic
_space_group_IT_number 14
_space_group_name_Hall '-P 2yn'
_space_group_name_H-M_alt 'P 1 21/n 1'
_atom_sites_solution_hydrogens geom
_atom_sites_solution_primary dual
_audit_creation_date 2020-06-24
_audit_creation_method
;
Olex2 1.3
(compiled 2020.02.04 svn.rd84adfe8 for OlexSys, GUI svn.r6032)
;
_audit_update_record
;
2020-10-13 deposited with the CCDC.	2020-10-26 downloaded from the CCDC.
;
_cell_angle_alpha 90
_cell_angle_beta 94.953(3)
_cell_angle_gamma 90
_cell_formula_units_Z 4
_cell_length_a 6.6967(2)
_cell_length_b 5.7405(2)
_cell_length_c 20.7844(7)
_cell_measurement_reflns_used 2632
_cell_measurement_temperature 107.0
_cell_measurement_theta_max 66.582
_cell_measurement_theta_min 4.270
_cell_volume 796.02(5)
_computing_cell_refinement 'SAINT V8.38A (Bruker, 2018)'
_computing_data_reduction 'SAINT V8.38A (Bruker, 2018)'
_computing_molecular_graphics 'Olex2 1.3 (Dolomanov et al., 2009)'
_computing_publication_material 'Olex2 1.3 (Dolomanov et al., 2009)'
_computing_structure_refinement 'XL (Sheldrick, 2008)'
_computing_structure_solution 'SHELXT 2014/5 (Sheldrick, 2014)'
_diffrn_ambient_temperature 107.0
_diffrn_measured_fraction_theta_full 1.000
_diffrn_measured_fraction_theta_max 1.000
_diffrn_measurement_device_type 'Bruker APEX-II CCD'
_diffrn_measurement_method '\f and \w scans'
_diffrn_radiation_type CuK\a
_diffrn_radiation_wavelength 1.54178
_diffrn_reflns_av_R_equivalents 0.0354
_diffrn_reflns_av_unetI/netI 0.0231
_diffrn_reflns_Laue_measured_fraction_full 1.000
_diffrn_reflns_Laue_measured_fraction_max 1.000
_diffrn_reflns_limit_h_max 6
_diffrn_reflns_limit_h_min -7
_diffrn_reflns_limit_k_max 6
_diffrn_reflns_limit_k_min -6
_diffrn_reflns_limit_l_max 24
_diffrn_reflns_limit_l_min -24
_diffrn_reflns_number 8004
_diffrn_reflns_point_group_measured_fraction_full 1.000
_diffrn_reflns_point_group_measured_fraction_max 1.000
_diffrn_reflns_theta_full 66.652
_diffrn_reflns_theta_max 66.652
_diffrn_reflns_theta_min 4.270
_diffrn_source_current 0.64
_diffrn_source_power 0.0286848
_diffrn_source_voltage 44.82
_diffrn_standards_number 0
_exptl_absorpt_coefficient_mu 1.020
_exptl_absorpt_correction_T_max 0.7528
_exptl_absorpt_correction_T_min 0.6773
_exptl_absorpt_correction_type multi-scan
_exptl_absorpt_process_details
;
SADABS-2016/2 (Bruker,2016/2) was used for absorption correction.
wR2(int) was 0.0576 before and 0.0460 after correction.
The Ratio of minimum to maximum transmission is 0.8997.
The \l/2 correction factor is Not present.
;
_exptl_crystal_colour colourless
_exptl_crystal_colour_primary colourless
_exptl_crystal_density_diffrn 1.503
_exptl_crystal_description chunk
_exptl_crystal_F_000 376
_exptl_crystal_size_max 0.11
_exptl_crystal_size_mid 0.081
_exptl_crystal_size_min 0.057
_refine_diff_density_max 0.272
_refine_diff_density_min -0.215
_refine_diff_density_rms 0.051
_refine_ls_extinction_method none
_refine_ls_goodness_of_fit_ref 1.041
_refine_ls_hydrogen_treatment constr
_refine_ls_matrix_type full
_refine_ls_number_parameters 121
_refine_ls_number_reflns 1408
_refine_ls_number_restraints 0
_refine_ls_restrained_S_all 1.041
_refine_ls_R_factor_all 0.0394
_refine_ls_R_factor_gt 0.0331
_refine_ls_shift/su_max 0.001
_refine_ls_shift/su_mean 0.000
_refine_ls_structure_factor_coef Fsqd
_refine_ls_weighting_details 'w=1/[\s^2^(Fo^2^)+(0.0496P)^2^+0.3108P] where P=(Fo^2^+2Fc^2^)/3'
_refine_ls_weighting_scheme calc
_refine_ls_wR_factor_gt 0.0866
_refine_ls_wR_factor_ref 0.0906
_reflns_Friedel_coverage 0.000
_reflns_number_gt 1212
_reflns_number_total 1408
_reflns_threshold_expression 'I > 2\s(I)'
_cod_data_source_file d0ce01403f2.cif
_cod_data_source_block cu_zhiwang01_0m
_cod_database_code 7241586
_shelx_shelxl_version_number 2018/3
_shelx_space_group_comment
;
The symmetry employed for this shelxl refinement is uniquely defined
by the following loop, which should always be used as a source of
symmetry information in preference to the above space-group names.
They are only intended as comments.
;
_shelx_estimated_absorpt_t_max 0.944
_shelx_estimated_absorpt_t_min 0.896
_olex2_refinement_description
;
1. Fixed Uiso
 At 1.2 times of:
  All C(H) groups
 At 1.5 times of:
  All O(H) groups
2.a Aromatic/amide H refined with riding coordinates:
 C008(H008), C009(H009), C00A(H00A), C00B(H00B), C00D(H00D)
2.b Idealised tetrahedral OH refined as rotating group:
 O001(H001), O002(H002), O004(H004)
;
_olex2_submission_special_instructions 'No special instructions were received'

loop_
_space_group_symop_operation_xyz
'x, y, z'
'-x+1/2, y+1/2, -z+1/2'
'-x, -y, -z'
'x-1/2, -y-1/2, z-1/2'

loop_
_atom_site_label
_atom_site_type_symbol
_atom_site_fract_x
_atom_site_fract_y
_atom_site_fract_z
_atom_site_U_iso_or_equiv
_atom_site_adp_type
_atom_site_occupancy
_atom_site_site_symmetry_order
_atom_site_calc_flag
_atom_site_refinement_flags_posn
_atom_site_refinement_flags_adp
_atom_site_refinement_flags_occupancy
_atom_site_disorder_assembly
_atom_site_disorder_group
O1 O 0.78855(15) 0.30740(18) 0.51322(5) 0.0192(3) Uani 1 1 d . . . . .
H1 H 0.889008 0.323734 0.492073 0.029 Uiso 1 1 calc R U . . .
O4 O -0.19782(15) 0.27177(18) 0.73734(5) 0.0204(3) Uani 1 1 d . . . . .
H7 H -0.212676 0.391190 0.759793 0.031 Uiso 1 1 calc R U . . .
O2 O 0.89269(15) 0.65397(18) 0.55200(5) 0.0207(3) Uani 1 1 d . . . . .
O3 O -0.14970(15) -0.04241(18) 0.65039(5) 0.0207(3) Uani 1 1 d . . . . .
H6 H -0.124839 -0.132569 0.620270 0.031 Uiso 1 1 calc R U . . .
C6 C -0.0085(2) 0.1285(3) 0.65653(6) 0.0163(3) Uani 1 1 d . . . . .
C4 C 0.2946(2) 0.3214(3) 0.62912(6) 0.0165(3) Uani 1 1 d . . . . .
C7 C -0.0371(2) 0.3012(3) 0.70225(7) 0.0158(3) Uani 1 1 d . . . . .
C9 C 0.2620(2) 0.4946(3) 0.67435(7) 0.0180(3) Uani 1 1 d . . . . .
H9 H 0.353111 0.621144 0.680142 0.022 Uiso 1 1 calc R U . . .
C3 C 0.4668(2) 0.3231(3) 0.59059(6) 0.0172(3) Uani 1 1 d . . . . .
H3 H 0.482579 0.193203 0.563168 0.021 Uiso 1 1 calc R U . . .
C5 C 0.1570(2) 0.1381(3) 0.62087(7) 0.0165(3) Uani 1 1 d . . . . .
H5 H 0.177180 0.018673 0.590451 0.020 Uiso 1 1 calc R U . . .
C8 C 0.0984(2) 0.4841(3) 0.71087(7) 0.0178(3) Uani 1 1 d . . . . .
H8 H 0.078924 0.602090 0.741769 0.021 Uiso 1 1 calc R U . . .
C1 C 0.7721(2) 0.4893(3) 0.55066(7) 0.0171(3) Uani 1 1 d . . . . .
C2 C 0.6038(2) 0.4918(3) 0.59064(7) 0.0188(3) Uani 1 1 d . . . . .
H2 H 0.590876 0.621367 0.618416 0.023 Uiso 1 1 calc R U . . .

loop_
_atom_site_aniso_label
_atom_site_aniso_U_11
_atom_site_aniso_U_22
_atom_site_aniso_U_33
_atom_site_aniso_U_23
_atom_site_aniso_U_13
_atom_site_aniso_U_12
O1 0.0176(5) 0.0215(6) 0.0194(5) -0.0040(4) 0.0062(4) -0.0033(4)
O4 0.0202(5) 0.0220(6) 0.0205(5) -0.0018(4) 0.0104(4) 0.0005(4)
O2 0.0194(5) 0.0209(6) 0.0228(5) -0.0034(4) 0.0077(4) -0.0049(4)
O3 0.0213(5) 0.0182(6) 0.0239(6) -0.0047(4) 0.0091(4) -0.0055(4)
C6 0.0159(7) 0.0157(7) 0.0174(7) 0.0028(6) 0.0017(5) -0.0015(5)
C4 0.0150(7) 0.0197(8) 0.0147(7) 0.0013(5) 0.0012(5) 0.0002(5)
C7 0.0154(7) 0.0184(7) 0.0140(6) 0.0027(5) 0.0031(5) 0.0030(5)
C9 0.0176(7) 0.0189(8) 0.0175(7) -0.0001(5) 0.0009(5) -0.0030(6)
C3 0.0174(7) 0.0197(8) 0.0144(7) -0.0005(6) 0.0012(5) 0.0007(6)
C5 0.0176(7) 0.0163(7) 0.0158(7) -0.0011(5) 0.0029(5) 0.0016(5)
C8 0.0200(7) 0.0182(7) 0.0154(7) -0.0020(6) 0.0019(5) 0.0018(6)
C1 0.0156(7) 0.0200(8) 0.0154(7) 0.0012(6) 0.0002(5) -0.0009(6)
C2 0.0175(7) 0.0214(8) 0.0181(7) -0.0035(6) 0.0049(5) -0.0018(6)

loop_
_atom_type_symbol
_atom_type_description
_atom_type_scat_dispersion_real
_atom_type_scat_dispersion_imag
_atom_type_scat_source
C C 0.0181 0.0091 'International Tables Vol C Tables 4.2.6.8 and 6.1.1.4'
H H 0.0000 0.0000 'International Tables Vol C Tables 4.2.6.8 and 6.1.1.4'
O O 0.0492 0.0322 'International Tables Vol C Tables 4.2.6.8 and 6.1.1.4'

loop_
_geom_angle_atom_site_label_1
_geom_angle_atom_site_label_2
_geom_angle_atom_site_label_3
_geom_angle
_geom_angle_site_symmetry_1
_geom_angle_site_symmetry_3
_geom_angle_publ_flag
C1 O1 H1 109.5 . . ?
C7 O4 H7 109.5 . . ?
C6 O3 H6 109.5 . . ?
O3 C6 C7 116.13(12) . . ?
O3 C6 C5 124.00(13) . . ?
C5 C6 C7 119.88(13) . . ?
C9 C4 C3 122.74(13) . . ?
C9 C4 C5 118.51(13) . . ?
C5 C4 C3 118.74(13) . . ?
O4 C7 C6 115.92(13) . . ?
O4 C7 C8 124.20(13) . . ?
C8 C7 C6 119.85(13) . . ?
C4 C9 H9 119.5 . . ?
C8 C9 C4 120.93(13) . . ?
C8 C9 H9 119.5 . . ?
C4 C3 H3 117.3 . . ?
C2 C3 C4 125.48(13) . . ?
C2 C3 H3 117.3 . . ?
C6 C5 C4 120.83(13) . . ?
C6 C5 H5 119.6 . . ?
C4 C5 H5 119.6 . . ?
C7 C8 H8 120.0 . . ?
C9 C8 C7 119.99(13) . . ?
C9 C8 H8 120.0 . . ?
O1 C1 C2 117.03(13) . . ?
O2 C1 O1 122.08(12) . . ?
O2 C1 C2 120.88(13) . . ?
C3 C2 C1 123.94(13) . . ?
C3 C2 H2 118.0 . . ?
C1 C2 H2 118.0 . . ?

loop_
_geom_bond_atom_site_label_1
_geom_bond_atom_site_label_2
_geom_bond_distance
_geom_bond_site_symmetry_2
_geom_bond_publ_flag
O1 H1 0.8400 . ?
O1 C1 1.3126(18) . ?
O4 H7 0.8400 . ?
O4 C7 1.3620(17) . ?
O2 C1 1.2419(18) . ?
O3 H6 0.8400 . ?
O3 C6 1.3610(17) . ?
C6 C7 1.397(2) . ?
C6 C5 1.387(2) . ?
C4 C9 1.398(2) . ?
C4 C3 1.4595(19) . ?
C4 C5 1.400(2) . ?
C7 C8 1.389(2) . ?
C9 H9 0.9500 . ?
C9 C8 1.387(2) . ?
C3 H3 0.9500 . ?
C3 C2 1.334(2) . ?
C5 H5 0.9500 . ?
C8 H8 0.9500 . ?
C1 C2 1.4569(19) . ?
C2 H2 0.9500 . ?

loop_
_geom_torsion_atom_site_label_1
_geom_torsion_atom_site_label_2
_geom_torsion_atom_site_label_3
_geom_torsion_atom_site_label_4
_geom_torsion
_geom_torsion_site_symmetry_1
_geom_torsion_site_symmetry_2
_geom_torsion_site_symmetry_3
_geom_torsion_site_symmetry_4
_geom_torsion_publ_flag
O1 C1 C2 C3 -0.8(2) . . . . ?
O4 C7 C8 C9 177.60(13) . . . . ?
O2 C1 C2 C3 178.63(14) . . . . ?
O3 C6 C7 O4 2.95(18) . . . . ?
O3 C6 C7 C8 -178.98(12) . . . . ?
O3 C6 C5 C4 179.04(12) . . . . ?
C6 C7 C8 C9 -0.3(2) . . . . ?
C4 C9 C8 C7 -0.7(2) . . . . ?
C4 C3 C2 C1 -178.94(13) . . . . ?
C7 C6 C5 C4 -1.2(2) . . . . ?
C9 C4 C3 C2 -4.3(2) . . . . ?
C9 C4 C5 C6 0.2(2) . . . . ?
C3 C4 C9 C8 -178.78(13) . . . . ?
C3 C4 C5 C6 179.79(13) . . . . ?
C5 C6 C7 O4 -176.79(12) . . . . ?
C5 C6 C7 C8 1.3(2) . . . . ?
C5 C4 C9 C8 0.8(2) . . . . ?
C5 C4 C3 C2 176.18(14) . . . . ?
